data_4126538
loop_
_publ_author_name
'Hennersdorf, Felix'
'Fr\"otschel, Julia'
'Weigand, Jan J.'

_publ_section_title
;
 Selective Derivatization of a Hexaphosphane from Functionalization of
 White Phosphorus.
;
_journal_name_full 'Journal of the American Chemical Society'
_journal_paper_doi 10.1021/jacs.7b07704
_journal_year 2017
_chemical_formula_moiety 'C58 H82 Ga2 N4 P12, 5(C6 H6)'
_chemical_formula_sum 'C88 H112 Ga2 N4 P12'
_chemical_formula_weight 1736.89
_space_group_crystal_system triclinic
_space_group_IT_number 2
_space_group_name_Hall '-P 1'
_space_group_name_H-M_alt 'P -1'
_symmetry_space_group_name_Hall '-P 1'
_symmetry_space_group_name_H-M 'P -1'
_atom_sites_solution_hydrogens geom
_audit_creation_date 2016-05-24
_audit_creation_method
;
Olex2 1.2
(compiled 2015.09.30 svn.r3233 for OlexSys, GUI svn.r5103)
;
_cell_angle_alpha 62.9694(19)
_cell_angle_beta 89.6719(17)
_cell_angle_gamma 80.6194(16)
_cell_formula_units_Z 1
_cell_length_a 10.2156(2)
_cell_length_b 15.5486(3)
_cell_length_c 15.9803(3)
_cell_measurement_reflns_used 14623
_cell_measurement_temperature 99.99(10)
_cell_measurement_theta_max 76.3730
_cell_measurement_theta_min 4.3980
_cell_volume 2224.02(8)
_computing_cell_refinement 'CrysAlisPro 1.171.38.41 (Rigaku OD, 2015)'
_computing_data_collection 'CrysAlisPro 1.171.38.41 (Rigaku OD, 2015)'
_computing_data_reduction 'CrysAlisPro 1.171.38.41 (Rigaku OD, 2015)'
_computing_molecular_graphics 'Olex2 (Dolomanov et al., 2009)'
_computing_publication_material 'Olex2 (Dolomanov et al., 2009)'
_computing_structure_refinement 'ShelXL (Sheldrick, 2015)'
_computing_structure_solution 'ShelXT (Sheldrick, 2015)'
_diffrn_ambient_environment N~2~
_diffrn_ambient_temperature 99.99(10)
_diffrn_detector 'CCD plate'
_diffrn_detector_area_resol_mean 5.2850
_diffrn_detector_type AtlasS2
_diffrn_measured_fraction_theta_full 1.000
_diffrn_measured_fraction_theta_max 0.985
_diffrn_measurement_details
;
List of Runs (angles in degrees, time in seconds):

  # Type    Start    End  Width  t~exp~   \w     \q     \k     \f   Frames
--------------------------------------------------------------------------
  1  \w   -111.00 -37.00   0.50    2.50    --  -38.50 -38.00-180.00  148
  2  \w    -63.00  -5.00   0.50    2.50    --  -38.50 125.00 -30.00  116
  3  \w   -116.00  -5.00   0.50    2.50    --  -38.50 -19.00-120.00  222
  4  \w      3.00  30.00   0.50    2.50    --   42.50 -99.00 150.00   54
  5  \w     30.00  97.00   0.50    2.50    --   42.50-130.00 153.00  134
  6  \w     48.00  95.00   0.50    2.50    --   42.50-139.00 -21.00   94
  7  \w     40.00  87.00   0.50   10.00    --  111.00-125.00 120.00   94
  8  \w    140.00 173.00   0.50   10.00    --  111.00  45.00 150.00   66
  9  \w     50.00 138.00   0.50   10.00    --  111.00 -61.00 -90.00  176
 10  \w     61.00 110.00   0.50   10.00    --  111.00-125.00-150.00   98
 11  \w     83.00 178.00   0.50   10.00    --  111.00  77.00  90.00  190
 12  \w     49.00  83.00   0.50   10.00    --  111.00 -61.00 150.00   68
 13  \w    134.00 174.00   0.50   10.00    --  111.00 125.00   0.00   80
 14  \w     74.00  99.00   0.50   10.00    --  111.00 -94.00   0.00   50
 15  \w     41.00 118.00   0.50   10.00    --  111.00-125.00 -90.00  154
 16  \w     93.00 123.00   0.50   10.00    --  111.00  45.00 150.00   60
 17  \w     92.00 120.00   0.50   10.00    --  111.00-125.00   0.00   56
 18  \w     44.00 128.00   0.50   10.00    --  111.00-139.00 -21.00  168
 19  \w     88.00 158.00   0.50   10.00    --  111.00  45.00-180.00  140
 20  \w     84.00 114.00   0.50   10.00    --  111.00  77.00 120.00   60
 21  \w    120.00 149.00   0.50   10.00    --  111.00  77.00 120.00   58
 22  \w    151.00 178.00   0.50   10.00    --  111.00  77.00 120.00   54
 23  \w     54.00 121.00   0.50   10.00    --  111.00-125.00  90.00  134
 24  \w     84.00 139.00   0.50   10.00    --  111.00 -77.00  30.00  110
 25  \w     88.00 153.00   0.50   10.00    --  111.00  77.00-120.00  130
 26  \w     94.00 121.00   0.50   10.00    --  111.00-125.00-180.00   54
 27  \w     96.00 177.00   0.50   10.00    --  111.00  45.00  30.00  162
 28  \w    109.00 147.00   0.50   10.00    --  111.00 125.00-180.00   76
 29  \w    137.00 141.50   0.50   10.00    --  111.00 125.00  30.00    9
;
_diffrn_measurement_device 'four-circle diffractometer'
_diffrn_measurement_device_type 'SuperNova, Dual, Cu at zero, AtlasS2'
_diffrn_measurement_method '\w scans'
_diffrn_orient_matrix_type 'CrysAlisPro convention (1999,Acta A55,543-557)'
_diffrn_orient_matrix_UB_11 0.0328780000
_diffrn_orient_matrix_UB_12 -0.0448807000
_diffrn_orient_matrix_UB_13 0.1070944000
_diffrn_orient_matrix_UB_21 -0.1392432000
_diffrn_orient_matrix_UB_22 -0.0277504000
_diffrn_orient_matrix_UB_23 0.0173913000
_diffrn_orient_matrix_UB_31 0.0550938000
_diffrn_orient_matrix_UB_32 -0.1000129000
_diffrn_orient_matrix_UB_33 0.0035369000
_diffrn_radiation_monochromator mirror
_diffrn_radiation_probe x-ray
_diffrn_radiation_type CuK\a
_diffrn_radiation_wavelength 1.54184
_diffrn_reflns_av_R_equivalents 0.0330
_diffrn_reflns_av_unetI/netI 0.0378
_diffrn_reflns_Laue_measured_fraction_full 1.000
_diffrn_reflns_Laue_measured_fraction_max 0.985
_diffrn_reflns_limit_h_max 12
_diffrn_reflns_limit_h_min -12
_diffrn_reflns_limit_k_max 18
_diffrn_reflns_limit_k_min -19
_diffrn_reflns_limit_l_max 19
_diffrn_reflns_limit_l_min -19
_diffrn_reflns_number 21299
_diffrn_reflns_point_group_measured_fraction_full 1.000
_diffrn_reflns_point_group_measured_fraction_max 0.985
_diffrn_reflns_theta_full 67.684
_diffrn_reflns_theta_max 76.496
_diffrn_reflns_theta_min 3.114
_diffrn_source 'micro-focus sealed X-ray tube'
_diffrn_source_type 'SuperNova (Cu) X-ray Source'
_exptl_absorpt_coefficient_mu 3.130
_exptl_absorpt_correction_T_max 0.893
_exptl_absorpt_correction_T_min 0.440
_exptl_absorpt_correction_type gaussian
_exptl_absorpt_process_details
;
CrysAlisPro 1.171.38.41 (Rigaku Oxford Diffraction, 2015)
Numerical absorption correction based on gaussian integration over
            a multifaceted crystal model
Empirical absorption correction using spherical harmonics,
 implemented in SCALE3 ABSPACK scaling algorithm.
;
_exptl_crystal_colour 'clear yellow'
_exptl_crystal_colour_lustre clear
_exptl_crystal_colour_primary yellow
_exptl_crystal_density_diffrn 1.297
_exptl_crystal_description needle
_exptl_crystal_F_000 910
_exptl_crystal_size_max 0.488
_exptl_crystal_size_mid 0.079
_exptl_crystal_size_min 0.038
_refine_diff_density_max 1.441
_refine_diff_density_min -0.830
_refine_diff_density_rms 0.108
_refine_ls_extinction_method none
_refine_ls_goodness_of_fit_ref 1.118
_refine_ls_hydrogen_treatment constr
_refine_ls_matrix_type full
_refine_ls_number_parameters 488
_refine_ls_number_reflns 9205
_refine_ls_number_restraints 0
_refine_ls_restrained_S_all 1.118
_refine_ls_R_factor_all 0.0474
_refine_ls_R_factor_gt 0.0454
_refine_ls_shift/su_max 0.000
_refine_ls_shift/su_mean 0.000
_refine_ls_structure_factor_coef Fsqd
_refine_ls_weighting_details 'w=1/[\s^2^(Fo^2^)+(0.0750P)^2^+1.5961P] where P=(Fo^2^+2Fc^2^)/3'
_refine_ls_weighting_scheme calc
_refine_ls_wR_factor_gt 0.1261
_refine_ls_wR_factor_ref 0.1279
_reflns_Friedel_coverage 0.000
_reflns_number_gt 8652
_reflns_number_total 9205
_reflns_threshold_expression 'I > 2\s(I)'
_cod_data_source_file ja7b07704_si_009.cif
_cod_data_source_block 5_2
_cod_original_cell_volume 2224.01(8)
_cod_database_code 4126538
_chemical_oxdiff_formula 'C88 H112 Ga2 N4 P12 '
_shelx_space_group_comment
;
The symmetry employed for this shelxl refinement is uniquely defined
by the following loop, which should always be used as a source of
symmetry information in preference to the above space-group names.
They are only intended as comments.
;
_reflns_odcompleteness_completeness 99.99
_reflns_odcompleteness_iscentric 1
_reflns_odcompleteness_theta 66.97
_olex2_refinement_description
;
1. Fixed Uiso
 At 1.2 times of:
  All C(H) groups
 At 1.5 times of:
  All C(H,H,H) groups
2.a Ternary CH refined with riding coordinates:
 C24(H24), C15(H15), C27(H27), C12(H12)
2.b Aromatic/amide H refined with riding coordinates:
 C2(H2), C8(H8), C21(H21), C22(H22), C20(H20), C10(H10), C9(H9), C42(H42),
 C44(H44), C30(H30), C31(H31), C40(H40), C43(H43), C39(H39), C35(H35), C32(H32),
  C34(H34), C33(H33), C41(H41), C38(H38), C37(H37), C36(H36)
2.c Idealised Me refined as rotating group:
 C5(H5A,H5B,H5C), C4(H4A,H4B,H4C), C26(H26A,H26B,H26C), C14(H14A,H14B,H14C),
 C28(H28A,H28B,H28C), C13(H13A,H13B,H13C), C16(H16A,H16B,H16C), C29(H29A,H29B,
 H29C), C25(H25A,H25B,H25C), C17(H17A,H17B,H17C)
;
_shelx_shelxl_version_number 2014/7
_olex2_submission_special_instructions 'No special instructions were received'
_oxdiff_exptl_absorpt_empirical_details
;
Empirical correction (ABSPACK) includes:
- Absorption correction using spherical harmonics
- Frame scaling
;
_oxdiff_exptl_absorpt_empirical_full_max 1.419
_oxdiff_exptl_absorpt_empirical_full_min 0.493

loop_
_space_group_symop_operation_xyz
'x, y, z'
'-x, -y, -z'

loop_
_atom_site_label
_atom_site_type_symbol
_atom_site_fract_x
_atom_site_fract_y
_atom_site_fract_z
_atom_site_U_iso_or_equiv
_atom_site_adp_type
_atom_site_occupancy
_atom_site_site_symmetry_order
_atom_site_calc_flag
_atom_site_refinement_flags_posn
Ga1 Ga 0.45112(2) 0.27470(2) 0.23331(2) 0.01393(9) Uani 1 1 d .
P6 P 0.36672(5) 0.41246(4) 0.08961(4) 0.01553(12) Uani 1 1 d .
P4 P 0.46540(5) 0.50869(4) 0.12309(4) 0.01733(12) Uani 1 1 d .
P5 P 0.51039(5) 0.36202(4) 0.01245(4) 0.01729(12) Uani 1 1 d .
P2 P 0.67877(6) 0.43780(4) 0.15366(4) 0.02156(13) Uani 1 1 d .
P3 P 0.70760(5) 0.34517(4) 0.08202(4) 0.02164(13) Uani 1 1 d .
P1 P 0.68261(5) 0.27801(4) 0.23504(4) 0.01973(13) Uani 1 1 d .
N2 N 0.40762(17) 0.15090(12) 0.24808(13) 0.0155(3) Uani 1 1 d .
N1 N 0.37312(17) 0.27018(13) 0.34701(13) 0.0155(3) Uani 1 1 d .
C3 C 0.3753(2) 0.08417(15) 0.32987(16) 0.0174(4) Uani 1 1 d .
C23 C 0.2922(2) 0.18178(15) 0.10064(16) 0.0186(4) Uani 1 1 d .
C11 C 0.2255(2) 0.42617(16) 0.31015(15) 0.0191(4) Uani 1 1 d .
C24 C 0.6424(2) 0.03149(16) 0.21390(16) 0.0207(4) Uani 1 1 d .
H24 H 0.6291 0.0408 0.2702 0.025 Uiso 1 1 calc R
C18 C 0.4066(2) 0.13740(15) 0.16440(15) 0.0167(4) Uani 1 1 d .
C5 C 0.3566(2) -0.01496(16) 0.34146(17) 0.0226(4) Uani 1 1 d .
H5A H 0.3463 -0.0121 0.2805 0.034 Uiso 1 1 calc GR
H5B H 0.2785 -0.0324 0.3744 0.034 Uiso 1 1 calc GR
H5C H 0.4330 -0.0634 0.3768 0.034 Uiso 1 1 calc GR
C2 C 0.3553(2) 0.09962(15) 0.40924(15) 0.0195(4) Uani 1 1 d .
H2 H 0.3488 0.0443 0.4653 0.023 Uiso 1 1 calc R
C8 C 0.4123(2) 0.47465(17) 0.40135(17) 0.0237(5) Uani 1 1 d .
H8 H 0.4741 0.4919 0.4308 0.028 Uiso 1 1 calc R
C6 C 0.3458(2) 0.36088(15) 0.35429(15) 0.0167(4) Uani 1 1 d .
C1 C 0.3439(2) 0.18774(16) 0.41483(15) 0.0176(4) Uani 1 1 d .
C7 C 0.4401(2) 0.38362(16) 0.40084(16) 0.0191(4) Uani 1 1 d .
C15 C 0.1199(2) 0.40068(17) 0.26293(16) 0.0214(4) Uani 1 1 d .
H15 H 0.1638 0.3505 0.2459 0.026 Uiso 1 1 calc R
C19 C 0.5204(2) 0.08735(15) 0.14433(16) 0.0188(4) Uani 1 1 d .
C4 C 0.2924(2) 0.18478(17) 0.50462(16) 0.0218(4) Uani 1 1 d .
H4A H 0.3583 0.1447 0.5561 0.033 Uiso 1 1 calc GR
H4B H 0.2123 0.1576 0.5167 0.033 Uiso 1 1 calc GR
H4C H 0.2738 0.2501 0.4982 0.033 Uiso 1 1 calc GR
C27 C 0.1663(2) 0.23229(16) 0.12331(17) 0.0213(4) Uani 1 1 d .
H27 H 0.1932 0.2580 0.1650 0.026 Uiso 1 1 calc R
C21 C 0.4080(3) 0.13031(18) -0.00629(17) 0.0262(5) Uani 1 1 d .
H21 H 0.4089 0.1290 -0.0639 0.031 Uiso 1 1 calc R
C22 C 0.2956(2) 0.17684(17) 0.01587(17) 0.0234(4) Uani 1 1 d .
H22 H 0.2210 0.2054 -0.0269 0.028 Uiso 1 1 calc R
C26 C 0.6598(3) -0.07878(17) 0.24303(17) 0.0263(5) Uani 1 1 d .
H26A H 0.5799 -0.1022 0.2683 0.039 Uiso 1 1 calc GR
H26B H 0.7330 -0.1137 0.2900 0.039 Uiso 1 1 calc GR
H26C H 0.6773 -0.0892 0.1890 0.039 Uiso 1 1 calc GR
C14 C 0.5642(3) 0.27970(18) 0.56038(18) 0.0287(5) Uani 1 1 d .
H14A H 0.5606 0.3351 0.5724 0.043 Uiso 1 1 calc GR
H14B H 0.6427 0.2323 0.5929 0.043 Uiso 1 1 calc GR
H14C H 0.4869 0.2505 0.5823 0.043 Uiso 1 1 calc GR
C20 C 0.5188(2) 0.08572(17) 0.05769(17) 0.0230(4) Uani 1 1 d .
H20 H 0.5935 0.0541 0.0426 0.028 Uiso 1 1 calc R
C10 C 0.2020(2) 0.51497(17) 0.31423(17) 0.0242(5) Uani 1 1 d .
H10 H 0.1227 0.5586 0.2865 0.029 Uiso 1 1 calc R
C12 C 0.5678(2) 0.31360(17) 0.45388(17) 0.0226(4) Uani 1 1 d .
H12 H 0.5755 0.2558 0.4432 0.027 Uiso 1 1 calc R
C9 C 0.2943(3) 0.53955(17) 0.35874(18) 0.0271(5) Uani 1 1 d .
H9 H 0.2773 0.5995 0.3601 0.032 Uiso 1 1 calc R
C28 C 0.0890(2) 0.31873(18) 0.03580(19) 0.0284(5) Uani 1 1 d .
H28A H 0.1491 0.3600 -0.0016 0.043 Uiso 1 1 calc GR
H28B H 0.0222 0.3560 0.0548 0.043 Uiso 1 1 calc GR
H28C H 0.0471 0.2944 -0.0007 0.043 Uiso 1 1 calc GR
C13 C 0.6914(3) 0.3598(2) 0.4206(2) 0.0313(5) Uani 1 1 d .
H13A H 0.6919 0.3852 0.3535 0.047 Uiso 1 1 calc GR
H13B H 0.7697 0.3110 0.4505 0.047 Uiso 1 1 calc GR
H13C H 0.6903 0.4122 0.4368 0.047 Uiso 1 1 calc GR
C16 C 0.0520(2) 0.48867(19) 0.17256(18) 0.0273(5) Uani 1 1 d .
H16A H -0.0032 0.5346 0.1883 0.041 Uiso 1 1 calc GR
H16B H -0.0018 0.4666 0.1398 0.041 Uiso 1 1 calc GR
H16C H 0.1184 0.5200 0.1329 0.041 Uiso 1 1 calc GR
C29 C 0.0750(3) 0.1587(2) 0.1763(2) 0.0309(5) Uani 1 1 d .
H29A H 0.0502 0.1301 0.1380 0.046 Uiso 1 1 calc GR
H29B H -0.0035 0.1920 0.1898 0.046 Uiso 1 1 calc GR
H29C H 0.1212 0.1079 0.2342 0.046 Uiso 1 1 calc GR
C25 C 0.7706(2) 0.06719(19) 0.1728(2) 0.0293(5) Uani 1 1 d .
H25A H 0.7867 0.0560 0.1190 0.044 Uiso 1 1 calc GR
H25B H 0.8439 0.0319 0.2196 0.044 Uiso 1 1 calc GR
H25C H 0.7613 0.1361 0.1539 0.044 Uiso 1 1 calc GR
C42 C 0.9210(3) 0.0916(2) 0.4653(2) 0.0395(6) Uani 1 1 d .
H42 H 0.8678 0.1534 0.4421 0.047 Uiso 1 1 calc R
C17 C 0.0149(3) 0.3570(2) 0.3311(2) 0.0351(6) Uani 1 1 d .
H17A H 0.0572 0.2989 0.3856 0.053 Uiso 1 1 calc GR
H17B H -0.0499 0.3405 0.3003 0.053 Uiso 1 1 calc GR
H17C H -0.0282 0.4042 0.3502 0.053 Uiso 1 1 calc GR
C44 C 1.0083(3) -0.0509(2) 0.4474(2) 0.0411(7) Uani 1 1 d .
H44 H 1.0141 -0.0851 0.4123 0.049 Uiso 1 1 calc R
C30 C 0.3312(4) 0.7452(2) 0.1582(2) 0.0441(7) Uani 1 1 d .
H30 H 0.3917 0.6865 0.1809 0.053 Uiso 1 1 calc R
C31 C 0.2193(4) 0.7587(2) 0.1038(2) 0.0443(8) Uani 1 1 d .
H31 H 0.2040 0.7093 0.0896 0.053 Uiso 1 1 calc R
C40 C 0.8994(3) 0.7266(2) 0.2369(2) 0.0422(7) Uani 1 1 d .
H40 H 0.9088 0.7602 0.1726 0.051 Uiso 1 1 calc R
C43 C 0.9290(3) 0.0414(2) 0.4131(2) 0.0396(6) Uani 1 1 d .
H43 H 0.8813 0.0692 0.3547 0.048 Uiso 1 1 calc R
C39 C 0.9853(3) 0.7319(2) 0.2996(2) 0.0420(7) Uani 1 1 d .
H39 H 1.0513 0.7699 0.2773 0.050 Uiso 1 1 calc R
C35 C 0.3549(4) 0.8188(3) 0.1796(2) 0.0448(7) Uani 1 1 d .
H35 H 0.4308 0.8094 0.2168 0.054 Uiso 1 1 calc R
C32 C 0.1296(4) 0.8454(3) 0.0702(2) 0.0490(8) Uani 1 1 d .
H32 H 0.0533 0.8545 0.0336 0.059 Uiso 1 1 calc R
C34 C 0.2649(5) 0.9060(2) 0.1454(2) 0.0508(9) Uani 1 1 d .
H34 H 0.2803 0.9557 0.1592 0.061 Uiso 1 1 calc R
C33 C 0.1529(5) 0.9192(3) 0.0910(3) 0.0534(9) Uani 1 1 d .
H33 H 0.0923 0.9779 0.0679 0.064 Uiso 1 1 calc R
C41 C 0.8003(4) 0.6725(3) 0.2679(3) 0.0546(9) Uani 1 1 d .
H41 H 0.7418 0.6698 0.2252 0.065 Uiso 1 1 calc R
C38 C 0.9742(4) 0.6813(3) 0.3954(3) 0.0540(9) Uani 1 1 d .
H38 H 1.0326 0.6848 0.4377 0.065 Uiso 1 1 calc R
C37 C 0.8764(6) 0.6258(3) 0.4275(3) 0.0670(13) Uani 1 1 d .
H37 H 0.8688 0.5909 0.4919 0.080 Uiso 1 1 calc R
C36 C 0.7885(5) 0.6216(3) 0.3640(4) 0.0699(13) Uani 1 1 d .
H36 H 0.7215 0.5846 0.3860 0.084 Uiso 1 1 calc R

loop_
_atom_site_aniso_label
_atom_site_aniso_U_11
_atom_site_aniso_U_22
_atom_site_aniso_U_33
_atom_site_aniso_U_23
_atom_site_aniso_U_13
_atom_site_aniso_U_12
Ga1 0.01313(14) 0.01424(14) 0.01489(14) -0.00663(11) 0.00267(9) -0.00398(9)
P6 0.0130(2) 0.0161(2) 0.0164(2) -0.00622(19) 0.00226(18) -0.00393(18)
P4 0.0197(3) 0.0167(2) 0.0168(3) -0.0078(2) 0.00424(19) -0.00594(19)
P5 0.0191(3) 0.0157(2) 0.0177(3) -0.0076(2) 0.00504(19) -0.00518(19)
P2 0.0180(3) 0.0220(3) 0.0217(3) -0.0059(2) -0.0016(2) -0.0086(2)
P3 0.0144(3) 0.0226(3) 0.0215(3) -0.0053(2) 0.0047(2) -0.0014(2)
P1 0.0142(2) 0.0203(3) 0.0193(3) -0.0043(2) 0.00060(19) -0.00401(19)
N2 0.0153(8) 0.0147(8) 0.0180(8) -0.0084(7) 0.0022(6) -0.0046(6)
N1 0.0153(8) 0.0155(8) 0.0168(8) -0.0081(7) 0.0020(6) -0.0036(6)
C3 0.0161(9) 0.0155(9) 0.0208(10) -0.0083(8) 0.0012(8) -0.0033(7)
C23 0.0180(10) 0.0188(9) 0.0208(10) -0.0091(8) 0.0023(8) -0.0081(8)
C11 0.0192(10) 0.0202(10) 0.0187(10) -0.0092(8) 0.0045(8) -0.0048(8)
C24 0.0200(10) 0.0230(10) 0.0221(10) -0.0134(9) 0.0033(8) -0.0020(8)
C18 0.0195(10) 0.0154(9) 0.0169(9) -0.0077(8) 0.0035(8) -0.0071(8)
C5 0.0284(11) 0.0169(10) 0.0240(11) -0.0097(8) 0.0055(9) -0.0076(8)
C2 0.0229(10) 0.0159(9) 0.0177(10) -0.0055(8) 0.0039(8) -0.0054(8)
C8 0.0257(11) 0.0231(11) 0.0275(11) -0.0156(9) 0.0007(9) -0.0064(9)
C6 0.0200(10) 0.0169(9) 0.0151(9) -0.0082(8) 0.0047(8) -0.0058(8)
C1 0.0150(9) 0.0205(10) 0.0166(10) -0.0078(8) 0.0012(7) -0.0035(8)
C7 0.0194(10) 0.0203(10) 0.0199(10) -0.0107(8) 0.0029(8) -0.0053(8)
C15 0.0159(10) 0.0250(10) 0.0245(11) -0.0130(9) 0.0001(8) -0.0020(8)
C19 0.0213(10) 0.0173(9) 0.0201(10) -0.0096(8) 0.0049(8) -0.0066(8)
C4 0.0266(11) 0.0233(10) 0.0184(10) -0.0108(8) 0.0067(8) -0.0084(8)
C27 0.0156(10) 0.0234(10) 0.0259(11) -0.0121(9) -0.0004(8) -0.0036(8)
C21 0.0358(13) 0.0282(11) 0.0191(10) -0.0139(9) 0.0032(9) -0.0087(10)
C22 0.0244(11) 0.0256(11) 0.0215(11) -0.0108(9) -0.0021(9) -0.0074(9)
C26 0.0313(12) 0.0220(11) 0.0239(11) -0.0103(9) 0.0018(9) -0.0011(9)
C14 0.0347(13) 0.0235(11) 0.0259(12) -0.0094(9) -0.0049(10) -0.0053(9)
C20 0.0267(11) 0.0225(10) 0.0227(11) -0.0128(9) 0.0054(9) -0.0046(9)
C10 0.0244(11) 0.0202(10) 0.0265(11) -0.0108(9) 0.0018(9) 0.0003(8)
C12 0.0209(11) 0.0237(10) 0.0282(12) -0.0166(9) -0.0026(9) -0.0030(8)
C9 0.0330(13) 0.0192(10) 0.0312(12) -0.0139(9) 0.0026(10) -0.0031(9)
C28 0.0205(11) 0.0272(11) 0.0331(13) -0.0102(10) -0.0031(9) -0.0037(9)
C13 0.0240(12) 0.0417(14) 0.0332(13) -0.0208(11) 0.0013(10) -0.0083(10)
C16 0.0208(11) 0.0321(12) 0.0253(12) -0.0114(10) -0.0002(9) -0.0007(9)
C29 0.0196(11) 0.0316(12) 0.0365(14) -0.0108(11) 0.0073(10) -0.0067(9)
C25 0.0208(11) 0.0290(12) 0.0380(14) -0.0158(11) 0.0052(10) -0.0036(9)
C42 0.0324(14) 0.0291(13) 0.0470(17) -0.0095(12) 0.0039(12) -0.0037(11)
C17 0.0255(12) 0.0422(15) 0.0325(13) -0.0098(11) 0.0009(10) -0.0146(11)
C44 0.0377(15) 0.0448(16) 0.0486(17) -0.0265(14) 0.0082(13) -0.0123(13)
C30 0.0548(19) 0.0381(15) 0.0423(16) -0.0196(13) 0.0246(14) -0.0131(14)
C31 0.068(2) 0.0433(16) 0.0409(16) -0.0290(14) 0.0275(15) -0.0318(15)
C40 0.0389(15) 0.0460(16) 0.0359(15) -0.0183(13) 0.0038(12) 0.0059(13)
C43 0.0327(14) 0.0449(16) 0.0304(13) -0.0077(12) 0.0004(11) -0.0076(12)
C39 0.0373(15) 0.0459(16) 0.0396(16) -0.0215(13) 0.0053(12) 0.0069(13)
C35 0.0546(19) 0.0525(18) 0.0303(14) -0.0165(13) 0.0107(13) -0.0262(15)
C32 0.061(2) 0.057(2) 0.0340(15) -0.0203(14) 0.0076(14) -0.0257(17)
C34 0.093(3) 0.0368(15) 0.0351(15) -0.0225(13) 0.0142(17) -0.0261(17)
C33 0.080(3) 0.0360(16) 0.0384(17) -0.0139(13) 0.0028(17) -0.0057(16)
C41 0.053(2) 0.0513(19) 0.072(2) -0.0399(19) 0.0103(18) -0.0075(16)
C38 0.063(2) 0.056(2) 0.0407(17) -0.0275(16) 0.0040(16) 0.0131(17)
C37 0.104(4) 0.0470(19) 0.046(2) -0.0217(17) 0.030(2) -0.003(2)
C36 0.085(3) 0.0425(19) 0.096(3) -0.040(2) 0.046(3) -0.025(2)

loop_
_atom_type_symbol
_atom_type_description
_atom_type_scat_dispersion_real
_atom_type_scat_dispersion_imag
_atom_type_scat_source
C C 0.0181 0.0091 'International Tables Vol C Tables 4.2.6.8 and 6.1.1.4'
H H 0.0000 0.0000 'International Tables Vol C Tables 4.2.6.8 and 6.1.1.4'
Ga Ga -1.2846 0.7763 'International Tables Vol C Tables 4.2.6.8 and 6.1.1.4'
N N 0.0311 0.0180 'International Tables Vol C Tables 4.2.6.8 and 6.1.1.4'
P P 0.2955 0.4335 'International Tables Vol C Tables 4.2.6.8 and 6.1.1.4'

loop_
_exptl_crystal_face_index_h
_exptl_crystal_face_index_k
_exptl_crystal_face_index_l
_exptl_crystal_face_perp_dist
-1 0 0 0.2197
1 0 0 0.2470
0 -1 0 0.0363
0 1 0 0.0343
0 0 -1 0.0194
0 0 1 0.0184
0 -1 -1 0.0346
0 1 1 0.0346

loop_
_geom_angle_atom_site_label_1
_geom_angle_atom_site_label_2
_geom_angle_atom_site_label_3
_geom_angle
_geom_angle_site_symmetry_1
_geom_angle_site_symmetry_3
P6 Ga1 P1 102.72(2) . .
N2 Ga1 P6 114.67(5) . .
N2 Ga1 P1 114.22(5) . .
N2 Ga1 N1 96.44(7) . .
N1 Ga1 P6 116.55(5) . .
N1 Ga1 P1 112.87(5) . .
P4 P6 Ga1 92.14(2) . .
P4 P6 P5 104.03(3) . .
P5 P6 Ga1 91.27(2) . .
P6 P4 P5 107.82(3) . 2_665
P6 P4 P2 104.72(3) . .
P2 P4 P5 96.47(3) . 2_665
P6 P5 P4 108.29(3) . 2_665
P6 P5 P3 104.50(3) . .
P3 P5 P4 96.20(3) . 2_665
P3 P2 P4 105.99(3) . .
P3 P2 P1 60.21(3) . .
P1 P2 P4 106.32(3) . .
P2 P3 P5 106.52(3) . .
P2 P3 P1 60.25(3) . .
P1 P3 P5 105.96(3) . .
P2 P1 Ga1 100.30(3) . .
P3 P1 Ga1 100.06(3) . .
P3 P1 P2 59.54(3) . .
C3 N2 Ga1 121.87(15) . .
C3 N2 C18 121.54(17) . .
C18 N2 Ga1 116.53(13) . .
C6 N1 Ga1 117.56(13) . .
C1 N1 Ga1 121.71(15) . .
C1 N1 C6 120.72(18) . .
N2 C3 C5 120.35(19) . .
N2 C3 C2 123.85(19) . .
C2 C3 C5 115.80(19) . .
C18 C23 C27 121.9(2) . .
C22 C23 C18 118.1(2) . .
C22 C23 C27 120.0(2) . .
C6 C11 C15 122.28(19) . .
C10 C11 C6 118.0(2) . .
C10 C11 C15 119.7(2) . .
C19 C24 H24 108.6 . .
C19 C24 C26 110.17(19) . .
C19 C24 C25 112.34(19) . .
C26 C24 H24 108.6 . .
C25 C24 H24 108.6 . .
C25 C24 C26 108.37(19) . .
C23 C18 N2 117.94(19) . .
C19 C18 N2 120.57(19) . .
C19 C18 C23 121.3(2) . .
C3 C5 H5A 109.5 . .
C3 C5 H5B 109.5 . .
C3 C5 H5C 109.5 . .
H5A C5 H5B 109.5 . .
H5A C5 H5C 109.5 . .
H5B C5 H5C 109.5 . .
C3 C2 H2 115.9 . .
C1 C2 C3 128.2(2) . .
C1 C2 H2 115.9 . .
C7 C8 H8 119.4 . .
C9 C8 H8 119.4 . .
C9 C8 C7 121.2(2) . .
C11 C6 N1 118.16(19) . .
C7 C6 N1 120.04(19) . .
C7 C6 C11 121.74(19) . .
N1 C1 C2 124.2(2) . .
N1 C1 C4 120.56(19) . .
C2 C1 C4 115.23(19) . .
C8 C7 C6 117.8(2) . .
C8 C7 C12 118.4(2) . .
C6 C7 C12 123.72(19) . .
C11 C15 H15 107.8 . .
C11 C15 C16 112.8(2) . .
C11 C15 C17 110.8(2) . .
C16 C15 H15 107.8 . .
C16 C15 C17 109.8(2) . .
C17 C15 H15 107.8 . .
C18 C19 C24 123.4(2) . .
C20 C19 C24 118.5(2) . .
C20 C19 C18 118.1(2) . .
C1 C4 H4A 109.5 . .
C1 C4 H4B 109.5 . .
C1 C4 H4C 109.5 . .
H4A C4 H4B 109.5 . .
H4A C4 H4C 109.5 . .
H4B C4 H4C 109.5 . .
C23 C27 H27 107.7 . .
C23 C27 C28 113.0(2) . .
C23 C27 C29 110.86(19) . .
C28 C27 H27 107.7 . .
C28 C27 C29 109.76(19) . .
C29 C27 H27 107.7 . .
C22 C21 H21 120.1 . .
C20 C21 H21 120.1 . .
C20 C21 C22 119.8(2) . .
C23 C22 H22 119.3 . .
C21 C22 C23 121.4(2) . .
C21 C22 H22 119.3 . .
C24 C26 H26A 109.5 . .
C24 C26 H26B 109.5 . .
C24 C26 H26C 109.5 . .
H26A C26 H26B 109.5 . .
H26A C26 H26C 109.5 . .
H26B C26 H26C 109.5 . .
H14A C14 H14B 109.5 . .
H14A C14 H14C 109.5 . .
H14B C14 H14C 109.5 . .
C12 C14 H14A 109.5 . .
C12 C14 H14B 109.5 . .
C12 C14 H14C 109.5 . .
C19 C20 H20 119.4 . .
C21 C20 C19 121.3(2) . .
C21 C20 H20 119.4 . .
C11 C10 H10 119.3 . .
C9 C10 C11 121.3(2) . .
C9 C10 H10 119.3 . .
C7 C12 C14 110.8(2) . .
C7 C12 H12 108.3 . .
C7 C12 C13 112.4(2) . .
C14 C12 H12 108.3 . .
C13 C12 C14 108.6(2) . .
C13 C12 H12 108.3 . .
C8 C9 H9 120.1 . .
C10 C9 C8 119.9(2) . .
C10 C9 H9 120.1 . .
C27 C28 H28A 109.5 . .
C27 C28 H28B 109.5 . .
C27 C28 H28C 109.5 . .
H28A C28 H28B 109.5 . .
H28A C28 H28C 109.5 . .
H28B C28 H28C 109.5 . .
C12 C13 H13A 109.5 . .
C12 C13 H13B 109.5 . .
C12 C13 H13C 109.5 . .
H13A C13 H13B 109.5 . .
H13A C13 H13C 109.5 . .
H13B C13 H13C 109.5 . .
C15 C16 H16A 109.5 . .
C15 C16 H16B 109.5 . .
C15 C16 H16C 109.5 . .
H16A C16 H16B 109.5 . .
H16A C16 H16C 109.5 . .
H16B C16 H16C 109.5 . .
C27 C29 H29A 109.5 . .
C27 C29 H29B 109.5 . .
C27 C29 H29C 109.5 . .
H29A C29 H29B 109.5 . .
H29A C29 H29C 109.5 . .
H29B C29 H29C 109.5 . .
C24 C25 H25A 109.5 . .
C24 C25 H25B 109.5 . .
C24 C25 H25C 109.5 . .
H25A C25 H25B 109.5 . .
H25A C25 H25C 109.5 . .
H25B C25 H25C 109.5 . .
C44 C42 H42 119.7 2_756 .
C43 C42 H42 119.7 . .
C43 C42 C44 120.5(3) . 2_756
C15 C17 H17A 109.5 . .
C15 C17 H17B 109.5 . .
C15 C17 H17C 109.5 . .
H17A C17 H17B 109.5 . .
H17A C17 H17C 109.5 . .
H17B C17 H17C 109.5 . .
C42 C44 H44 120.2 2_756 .
C43 C44 C42 119.5(3) . 2_756
C43 C44 H44 120.2 . .
C31 C30 H30 119.8 . .
C31 C30 C35 120.3(3) . .
C35 C30 H30 119.8 . .
C30 C31 H31 120.0 . .
C30 C31 C32 119.9(3) . .
C32 C31 H31 120.0 . .
C39 C40 H40 119.6 . .
C41 C40 H40 119.6 . .
C41 C40 C39 120.8(3) . .
C42 C43 C44 119.9(3) . .
C42 C43 H43 120.0 . .
C44 C43 H43 120.0 . .
C40 C39 H39 119.8 . .
C40 C39 C38 120.4(4) . .
C38 C39 H39 119.8 . .
C30 C35 H35 120.2 . .
C34 C35 C30 119.6(3) . .
C34 C35 H35 120.2 . .
C31 C32 H32 120.0 . .
C31 C32 C33 120.0(4) . .
C33 C32 H32 120.0 . .
C35 C34 H34 120.1 . .
C33 C34 C35 119.9(3) . .
C33 C34 H34 120.1 . .
C32 C33 H33 119.9 . .
C34 C33 C32 120.2(4) . .
C34 C33 H33 119.9 . .
C40 C41 H41 120.5 . .
C40 C41 C36 119.1(4) . .
C36 C41 H41 120.5 . .
C39 C38 H38 120.3 . .
C37 C38 C39 119.4(4) . .
C37 C38 H38 120.3 . .
C38 C37 H37 119.9 . .
C38 C37 C36 120.1(4) . .
C36 C37 H37 119.9 . .
C41 C36 C37 120.2(4) . .
C41 C36 H36 119.9 . .
C37 C36 H36 119.9 . .

loop_
_geom_bond_atom_site_label_1
_geom_bond_atom_site_label_2
_geom_bond_distance
_geom_bond_site_symmetry_2
Ga1 P6 2.3568(6) .
Ga1 P1 2.3744(6) .
Ga1 N2 1.9552(17) .
Ga1 N1 1.9562(18) .
P6 P4 2.1833(7) .
P6 P5 2.1846(7) .
P4 P5 2.2343(7) 2_665
P4 P2 2.2236(8) .
P5 P4 2.2343(7) 2_665
P5 P3 2.2253(8) .
P2 P3 2.1972(9) .
P2 P1 2.2130(8) .
P3 P1 2.2122(8) .
N2 C3 1.330(3) .
N2 C18 1.445(3) .
N1 C6 1.449(3) .
N1 C1 1.329(3) .
C3 C5 1.511(3) .
C3 C2 1.402(3) .
C23 C18 1.411(3) .
C23 C27 1.525(3) .
C23 C22 1.391(3) .
C11 C6 1.411(3) .
C11 C15 1.520(3) .
C11 C10 1.394(3) .
C24 H24 0.9800 .
C24 C19 1.526(3) .
C24 C26 1.538(3) .
C24 C25 1.533(3) .
C18 C19 1.410(3) .
C5 H5A 0.9600 .
C5 H5B 0.9600 .
C5 H5C 0.9600 .
C2 H2 0.9300 .
C2 C1 1.399(3) .
C8 H8 0.9300 .
C8 C7 1.401(3) .
C8 C9 1.387(4) .
C6 C7 1.402(3) .
C1 C4 1.509(3) .
C7 C12 1.522(3) .
C15 H15 0.9800 .
C15 C16 1.531(3) .
C15 C17 1.533(3) .
C19 C20 1.396(3) .
C4 H4A 0.9600 .
C4 H4B 0.9600 .
C4 H4C 0.9600 .
C27 H27 0.9800 .
C27 C28 1.531(3) .
C27 C29 1.534(3) .
C21 H21 0.9300 .
C21 C22 1.387(4) .
C21 C20 1.386(4) .
C22 H22 0.9300 .
C26 H26A 0.9600 .
C26 H26B 0.9600 .
C26 H26C 0.9600 .
C14 H14A 0.9600 .
C14 H14B 0.9600 .
C14 H14C 0.9600 .
C14 C12 1.538(3) .
C20 H20 0.9300 .
C10 H10 0.9300 .
C10 C9 1.383(4) .
C12 H12 0.9800 .
C12 C13 1.528(3) .
C9 H9 0.9300 .
C28 H28A 0.9600 .
C28 H28B 0.9600 .
C28 H28C 0.9600 .
C13 H13A 0.9600 .
C13 H13B 0.9600 .
C13 H13C 0.9600 .
C16 H16A 0.9600 .
C16 H16B 0.9600 .
C16 H16C 0.9600 .
C29 H29A 0.9600 .
C29 H29B 0.9600 .
C29 H29C 0.9600 .
C25 H25A 0.9600 .
C25 H25B 0.9600 .
C25 H25C 0.9600 .
C42 H42 0.9300 .
C42 C44 1.387(5) 2_756
C42 C43 1.373(5) .
C17 H17A 0.9600 .
C17 H17B 0.9600 .
C17 H17C 0.9600 .
C44 C42 1.387(5) 2_756
C44 H44 0.9300 .
C44 C43 1.387(5) .
C30 H30 0.9300 .
C30 C31 1.369(5) .
C30 C35 1.390(5) .
C31 H31 0.9300 .
C31 C32 1.375(6) .
C40 H40 0.9300 .
C40 C39 1.375(5) .
C40 C41 1.368(5) .
C43 H43 0.9300 .
C39 H39 0.9300 .
C39 C38 1.382(5) .
C35 H35 0.9300 .
C35 C34 1.381(6) .
C32 H32 0.9300 .
C32 C33 1.384(5) .
C34 H34 0.9300 .
C34 C33 1.372(6) .
C33 H33 0.9300 .
C41 H41 0.9300 .
C41 C36 1.387(7) .
C38 H38 0.9300 .
C38 C37 1.371(7) .
C37 H37 0.9300 .
C37 C36 1.389(8) .
C36 H36 0.9300 .

loop_
_geom_torsion_atom_site_label_1
_geom_torsion_atom_site_label_2
_geom_torsion_atom_site_label_3
_geom_torsion_atom_site_label_4
_geom_torsion
_geom_torsion_site_symmetry_1
Ga1 N2 C3 C5 -173.49(15) .
Ga1 N2 C3 C2 7.1(3) .
Ga1 N2 C18 C23 -80.9(2) .
Ga1 N2 C18 C19 94.6(2) .
Ga1 N1 C6 C11 83.5(2) .
Ga1 N1 C6 C7 -93.9(2) .
Ga1 N1 C1 C2 -5.2(3) .
Ga1 N1 C1 C4 175.89(15) .
N2 C3 C2 C1 11.0(4) .
N2 C18 C19 C24 9.5(3) .
N2 C18 C19 C20 -173.16(19) .
N1 C6 C7 C8 176.5(2) .
N1 C6 C7 C12 -6.1(3) .
C3 N2 C18 C23 96.4(2) .
C3 N2 C18 C19 -88.1(3) .
C3 C2 C1 N1 -12.1(4) .
C3 C2 C1 C4 166.8(2) .
C23 C18 C19 C24 -175.12(19) .
C23 C18 C19 C20 2.2(3) .
C11 C6 C7 C8 -0.8(3) .
C11 C6 C7 C12 176.6(2) .
C11 C10 C9 C8 -0.8(4) .
C24 C19 C20 C21 176.3(2) .
C18 N2 C3 C5 9.3(3) .
C18 N2 C3 C2 -170.1(2) .
C18 C23 C27 C28 148.3(2) .
C18 C23 C27 C29 -88.0(3) .
C18 C23 C22 C21 -0.4(3) .
C18 C19 C20 C21 -1.2(3) .
C5 C3 C2 C1 -168.4(2) .
C8 C7 C12 C14 65.0(3) .
C8 C7 C12 C13 -56.6(3) .
C6 N1 C1 C2 173.7(2) .
C6 N1 C1 C4 -5.2(3) .
C6 C11 C15 C16 -142.3(2) .
C6 C11 C15 C17 94.2(3) .
C6 C11 C10 C9 1.0(4) .
C6 C7 C12 C14 -112.4(2) .
C6 C7 C12 C13 126.0(2) .
C1 N1 C6 C11 -95.4(2) .
C1 N1 C6 C7 87.2(3) .
C7 C8 C9 C10 -0.4(4) .
C15 C11 C6 N1 5.2(3) .
C15 C11 C6 C7 -177.4(2) .
C15 C11 C10 C9 178.3(2) .
C27 C23 C18 N2 -7.2(3) .
C27 C23 C18 C19 177.30(19) .
C27 C23 C22 C21 -179.1(2) .
C22 C23 C18 N2 174.02(19) .
C22 C23 C18 C19 -1.5(3) .
C22 C23 C27 C28 -32.9(3) .
C22 C23 C27 C29 90.8(3) .
C22 C21 C20 C19 -0.6(4) .
C26 C24 C19 C18 115.1(2) .
C26 C24 C19 C20 -62.2(3) .
C20 C21 C22 C23 1.4(4) .
C10 C11 C6 N1 -177.6(2) .
C10 C11 C6 C7 -0.2(3) .
C10 C11 C15 C16 40.6(3) .
C10 C11 C15 C17 -82.9(3) .
C9 C8 C7 C6 1.1(4) .
C9 C8 C7 C12 -176.5(2) .
C25 C24 C19 C18 -124.0(2) .
C25 C24 C19 C20 58.7(3) .
C42 C44 C43 C42 0.0(5) 2_756
C44 C42 C43 C44 0.0(5) 2_756
C30 C31 C32 C33 0.4(5) .
C30 C35 C34 C33 0.3(5) .
C31 C30 C35 C34 -0.2(5) .
C31 C32 C33 C34 -0.3(6) .
C40 C39 C38 C37 -0.2(5) .
C40 C41 C36 C37 -0.1(6) .
C39 C40 C41 C36 -0.9(5) .
C39 C38 C37 C36 -0.7(6) .
C35 C30 C31 C32 -0.1(5) .
C35 C34 C33 C32 0.0(6) .
C41 C40 C39 C38 1.0(5) .
C38 C37 C36 C41 0.8(6) .

loop_
_exptl_oxdiff_crystal_face_indexfrac_h
_exptl_oxdiff_crystal_face_indexfrac_k
_exptl_oxdiff_crystal_face_indexfrac_l
_exptl_oxdiff_crystal_face_x
_exptl_oxdiff_crystal_face_y
_exptl_oxdiff_crystal_face_z
-1.0008 -0.0006 -0.0024 -0.0331 0.1393 -0.0551
1.0008 0.0006 0.0024 0.0331 -0.1393 0.0551
0.0036 -0.9988 0.0010 0.0450 0.0272 0.1001
-0.0036 0.9988 -0.0010 -0.0450 -0.0272 -0.1001
-0.0022 -0.0005 -0.9998 -0.1071 -0.0171 -0.0036
0.0022 0.0005 0.9998 0.1071 0.0171 0.0036
0.0014 -0.9993 -0.9988 -0.0621 0.0102 0.0965
-0.0014 0.9993 0.9988 0.0621 -0.0102 -0.0965
